data_4100790
loop_
_publ_author_name
'Yasuhiro Arikawa'
'Yoshimasa Nishimura'
'Kenta Ikeda'
'Masayoshi Onishi'

_publ_contact_author_address
;
    Department of Applied Chemistry
    Faculty of Engineering
    Nagasaki University
    Nagasaki 852-8521
    Japan
;
_publ_contact_author_email onishi@net.nagasaki-u.ac.jp
_publ_contact_author_fax +81-95-819-2684
_publ_contact_author_name 'Masayoshi Onishi '
_publ_contact_author_phone +81-95-819-2671
_publ_section_title
;
Hydration of Nitrosylruthenium Bis(alkynyl) Complexes with
Hydrotris(pyrazolyl)borate: Insertion/Hydration and Double Hydration
Products
;
_journal_name_full 'Journal of the American Chemical Society'
_journal_page_first 3706
_journal_page_last 3707
_journal_paper_doi 10.1021/ja039365k
_journal_volume 126
_journal_year 2004
_chemical_formula_moiety 'C27 H26 B N7 O2 Ru '
_chemical_formula_sum 'C27 H26 B N7 O2 Ru'
_chemical_formula_weight 592.43
_space_group_IT_number 14
_symmetry_cell_setting monoclinic
_symmetry_space_group_name_Hall '-P 2ybc'
_symmetry_space_group_name_H-M 'P 1 21/c 1'
_cell_angle_alpha 90
_cell_angle_beta 101.9368(3)
_cell_angle_gamma 90
_cell_formula_units_Z 4
_cell_length_a 10.5206(8)
_cell_length_b 19.820(2)
_cell_length_c 13.2299(2)
_cell_measurement_temperature 295.2
_cell_volume 2699.0(3)
_exptl_crystal_density_diffrn 1.458
_cod_original_sg_symbol_H-M 'P 21/c'
_cod_original_formula_sum 'C27 H26 B N7 O2 Ru '
_cod_database_code 4100790

loop_
_symmetry_equiv_pos_as_xyz
x,y,z
-x,1/2+y,1/2-z
-x,-y,-z
x,1/2-y,1/2+z

loop_
_atom_site_label
_atom_site_type_symbol
_atom_site_fract_x
_atom_site_fract_y
_atom_site_fract_z
_atom_site_U_iso_or_equiv
_atom_site_adp_type
_atom_site_occupancy
_atom_site_calc_flag
_atom_site_refinement_flags
_atom_site_disorder_assembly
_atom_site_disorder_group
Ru Ru 0.30523(2) 0.042148(7) 0.72649(1) 0.03153(4) Uani 1.00 d . . .
O(1) O 0.2266(2) -0.04820(10) 0.5554(1) 0.0812(6) Uani 1.00 d . . .
O(2) O 0.3803(2) -0.14491(7) 0.8003(1) 0.0526(5) Uani 1.00 d . . .
N(1) N 0.2604(2) -0.01208(9) 0.6241(1) 0.0431(5) Uani 1.00 d . . .
N(2) N 0.3466(2) 0.10821(7) 0.8550(1) 0.0341(4) Uani 1.00 d . . .
N(3) N 0.3570(2) 0.17574(8) 0.8403(1) 0.0407(5) Uani 1.00 d . . .
N(4) N 0.1672(2) 0.12087(9) 0.6669(1) 0.0430(5) Uani 1.00 d . . .
N(5) N 0.2081(2) 0.18611(8) 0.6694(1) 0.0445(5) Uani 1.00 d . . .
N(6) N 0.4441(2) 0.10325(8) 0.6647(1) 0.0379(4) Uani 1.00 d . . .
N(7) N 0.4466(2) 0.17139(8) 0.6802(1) 0.0407(5) Uani 1.00 d . . .
C(1) C 0.3497(2) 0.09929(10) 0.9558(1) 0.0374(5) Uani 1.00 d . . .
C(2) C 0.3616(2) 0.1605(1) 1.0062(2) 0.0477(6) Uani 1.00 d . . .
C(3) C 0.3660(2) 0.2071(1) 0.9314(2) 0.0496(6) Uani 1.00 d . . .
C(4) C 0.0457(2) 0.1198(1) 0.6125(2) 0.0518(7) Uani 1.00 d . . .
C(5) C 0.0071(3) 0.1843(1) 0.5793(2) 0.0630(8) Uani 1.00 d . . .
C(6) C 0.1106(3) 0.2244(1) 0.6169(2) 0.0580(7) Uani 1.00 d . . .
C(7) C 0.5403(2) 0.0894(1) 0.6168(1) 0.0424(6) Uani 1.00 d . . .
C(8) C 0.6058(2) 0.1475(1) 0.6007(2) 0.0530(7) Uani 1.00 d . . .
C(9) C 0.5452(2) 0.1981(1) 0.6428(2) 0.0497(6) Uani 1.00 d . . .
C(10) C 0.4456(2) -0.02838(9) 0.8086(1) 0.0320(5) Uani 1.00 d . . .
C(11) C 0.3616(2) -0.08673(9) 0.8231(1) 0.0362(5) Uani 1.00 d . . .
C(12) C 0.2436(2) -0.06502(10) 0.8611(1) 0.0371(5) Uani 1.00 d . . .
C(13) C 0.1966(2) -0.0069(1) 0.8171(2) 0.0390(5) Uani 1.00 d . . .
C(14) C 0.5633(2) -0.04144(9) 0.7648(1) 0.0318(4) Uani 1.00 d . . .
C(15) C 0.5625(2) -0.08541(10) 0.6821(2) 0.0398(5) Uani 1.00 d . . .
C(16) C 0.6727(2) -0.0947(1) 0.6423(2) 0.0449(6) Uani 1.00 d . . .
C(17) C 0.7880(2) -0.0620(1) 0.6834(2) 0.0470(6) Uani 1.00 d . . .
C(18) C 0.7881(2) -0.0168(1) 0.7635(2) 0.0465(6) Uani 1.00 d . . .
C(19) C 0.6782(2) -0.0072(1) 0.8038(1) 0.0390(5) Uani 1.00 d . . .
C(20) C 0.9090(3) -0.0751(2) 0.6414(2) 0.0731(9) Uani 1.00 d . . .
C(21) C 0.1944(2) -0.10576(10) 0.9387(2) 0.0397(5) Uani 1.00 d . . .
C(22) C 0.2736(2) -0.1527(1) 0.9990(2) 0.0515(7) Uani 1.00 d . . .
C(23) C 0.2316(3) -0.1886(1) 1.0758(2) 0.0636(8) Uani 1.00 d . . .
C(24) C 0.1097(3) -0.1794(1) 1.0951(2) 0.0644(8) Uani 1.00 d . . .
C(25) C 0.0308(3) -0.1326(2) 1.0358(2) 0.0690(9) Uani 1.00 d . . .
C(26) C 0.0711(2) -0.0964(1) 0.9588(2) 0.0575(7) Uani 1.00 d . . .
C(27) C 0.0619(4) -0.2191(2) 1.1767(2) 0.108(1) Uani 1.00 d . . .
B B 0.3455(3) 0.2047(1) 0.7308(2) 0.0470(7) Uani 1.00 d . . .
H(1) H 0.3434 0.2566 0.7301 0.0539 Uiso 1.00 calc . . .
H(2) H 0.3442 0.0559 0.9886 0.0449 Uiso 1.00 calc . . .
H(3) H 0.3660 0.1686 1.0791 0.0572 Uiso 1.00 calc . . .
H(4) H 0.3744 0.2555 0.9423 0.0595 Uiso 1.00 calc . . .
H(5) H -0.0080 0.0797 0.5982 0.0622 Uiso 1.00 calc . . .
H(6) H -0.0762 0.1979 0.5379 0.0756 Uiso 1.00 calc . . .
H(7) H 0.1139 0.2729 0.6075 0.0696 Uiso 1.00 calc . . .
H(8) H 0.5616 0.0446 0.5959 0.0509 Uiso 1.00 calc . . .
H(9) H 0.6789 0.1516 0.5670 0.0636 Uiso 1.00 calc . . .
H(10) H 0.5693 0.2454 0.6453 0.0596 Uiso 1.00 calc . . .
H(11) H 0.4769 -0.0092 0.8767 0.0384 Uiso 1.00 calc . . .
H(12) H 0.1148 0.0115 0.8275 0.0468 Uiso 1.00 calc . . .
H(13) H 0.4836 -0.1097 0.6523 0.0478 Uiso 1.00 calc . . .
H(14) H 0.6692 -0.1250 0.5841 0.0539 Uiso 1.00 calc . . .
H(15) H 0.8664 0.0084 0.7917 0.0558 Uiso 1.00 calc . . .
H(16) H 0.6814 0.0242 0.8605 0.0468 Uiso 1.00 calc . . .
H(17) H 0.9312 -0.1226 0.6488 0.0878 Uiso 1.00 calc . . .
H(18) H 0.8931 -0.0628 0.5689 0.0878 Uiso 1.00 calc . . .
H(19) H 0.9803 -0.0484 0.6795 0.0878 Uiso 1.00 calc . . .
H(20) H 0.3603 -0.1607 0.9871 0.0617 Uiso 1.00 calc . . .
H(21) H 0.2897 -0.2210 1.1168 0.0763 Uiso 1.00 calc . . .
H(22) H -0.0557 -0.1249 1.0484 0.0828 Uiso 1.00 calc . . .
H(23) H 0.0126 -0.0641 0.9183 0.0690 Uiso 1.00 calc . . .
H(24) H 0.0387 -0.1885 1.2270 0.1295 Uiso 1.00 calc . . .
H(25) H -0.0138 -0.2453 1.1447 0.1295 Uiso 1.00 calc . . .
H(26) H 0.1299 -0.2493 1.2108 0.1295 Uiso 1.00 calc . . .

loop_
_atom_site_aniso_label
_atom_site_aniso_U_11
_atom_site_aniso_U_22
_atom_site_aniso_U_33
_atom_site_aniso_U_12
_atom_site_aniso_U_13
_atom_site_aniso_U_23
Ru 0.03645(9) 0.02262(7) 0.03268(8) 0.00322(7) 0.00055(5) -0.00036(6)
O(1) 0.087(1) 0.079(1) 0.065(1) 0.003(1) -0.0131(10) -0.039(1)
O(2) 0.066(1) 0.0240(7) 0.074(1) 0.0033(7) 0.0297(8) 0.0026(7)
N(1) 0.044(1) 0.0374(9) 0.0431(9) 0.0045(8) -0.0030(7) -0.0048(8)
N(2) 0.0437(9) 0.0237(8) 0.0329(8) 0.0036(7) 0.0035(7) 0.0001(6)
N(3) 0.058(1) 0.0231(8) 0.0392(9) 0.0041(8) 0.0069(8) -0.0019(7)
N(4) 0.048(1) 0.0373(9) 0.0397(9) 0.0129(8) 0.0005(7) 0.0037(7)
N(5) 0.058(1) 0.0330(9) 0.0424(9) 0.0160(8) 0.0098(8) 0.0104(7)
N(6) 0.050(1) 0.0245(8) 0.0385(8) 0.0011(7) 0.0071(7) 0.0031(6)
N(7) 0.054(1) 0.0238(8) 0.0430(9) 0.0010(7) 0.0081(8) 0.0040(7)
C(1) 0.041(1) 0.038(1) 0.0325(9) 0.0044(9) 0.0048(8) 0.0019(8)
C(2) 0.055(1) 0.048(1) 0.038(1) 0.005(1) 0.0069(10) -0.0086(9)
C(3) 0.066(2) 0.031(1) 0.049(1) 0.005(1) 0.006(1) -0.0114(9)
C(4) 0.046(1) 0.064(2) 0.043(1) 0.015(1) 0.0034(10) 0.004(1)
C(5) 0.055(2) 0.079(2) 0.054(1) 0.032(1) 0.009(1) 0.023(1)
C(6) 0.075(2) 0.053(1) 0.051(1) 0.034(1) 0.023(1) 0.024(1)
C(7) 0.053(1) 0.036(1) 0.039(1) 0.0043(10) 0.0111(9) 0.0036(9)
C(8) 0.056(1) 0.049(1) 0.057(1) -0.001(1) 0.018(1) 0.009(1)
C(9) 0.060(1) 0.035(1) 0.053(1) -0.007(1) 0.009(1) 0.0106(10)
C(10) 0.0350(10) 0.0269(9) 0.0324(9) 0.0041(7) 0.0028(7) 0.0014(7)
C(11) 0.040(1) 0.0289(10) 0.0386(10) 0.0049(8) 0.0060(8) 0.0079(8)
C(12) 0.035(1) 0.0291(9) 0.046(1) -0.0024(8) 0.0068(8) -0.0023(8)
C(13) 0.033(1) 0.034(1) 0.049(1) -0.0007(8) 0.0059(8) -0.0039(9)
C(14) 0.0348(9) 0.0243(8) 0.0349(9) 0.0058(8) 0.0040(7) 0.0059(8)
C(15) 0.043(1) 0.031(1) 0.045(1) -0.0017(9) 0.0067(9) -0.0032(8)
C(16) 0.057(1) 0.033(1) 0.046(1) 0.0046(10) 0.0143(10) -0.0051(9)
C(17) 0.044(1) 0.050(1) 0.049(1) 0.007(1) 0.0140(9) 0.0033(10)
C(18) 0.035(1) 0.054(1) 0.049(1) -0.0034(10) 0.0042(9) -0.002(1)
C(19) 0.041(1) 0.039(1) 0.0358(10) 0.0006(9) 0.0033(8) -0.0019(8)
C(20) 0.057(2) 0.088(2) 0.081(2) 0.005(2) 0.030(1) -0.011(2)
C(21) 0.041(1) 0.033(1) 0.047(1) -0.0069(9) 0.0110(9) -0.0051(8)
C(22) 0.053(1) 0.049(1) 0.055(1) -0.003(1) 0.018(1) 0.007(1)
C(23) 0.082(2) 0.059(2) 0.051(1) -0.009(1) 0.018(1) 0.009(1)
C(24) 0.089(2) 0.062(2) 0.050(1) -0.031(2) 0.033(1) -0.014(1)
C(25) 0.062(2) 0.079(2) 0.077(2) -0.022(2) 0.041(1) -0.021(2)
C(26) 0.050(1) 0.054(1) 0.072(2) -0.004(1) 0.021(1) -0.004(1)
C(27) 0.148(3) 0.118(3) 0.075(2) -0.046(3) 0.063(2) 0.000(2)
B 0.068(2) 0.023(1) 0.050(1) 0.008(1) 0.013(1) 0.0054(10)

loop_
_geom_bond_atom_site_label_1
_geom_bond_atom_site_label_2
_geom_bond_distance
_geom_bond_site_symmetry_1
_geom_bond_site_symmetry_2
_geom_bond_publ_flag
Ru N(1) 1.717(2) . . yes
Ru N(2) 2.119(1) . . yes
Ru N(4) 2.166(2) . . yes
Ru N(6) 2.182(2) . . yes
Ru C(10) 2.157(2) . . yes
Ru C(13) 2.063(2) . . yes
O(1) N(1) 1.154(2) . . yes
O(2) C(11) 1.218(2) . . yes
N(2) N(3) 1.360(2) . . yes
N(2) C(1) 1.339(2) . . yes
N(3) C(3) 1.342(3) . . yes
N(3) B 1.539(3) . . yes
N(4) N(5) 1.361(2) . . yes
N(4) C(4) 1.331(3) . . yes
N(5) C(6) 1.348(3) . . yes
N(5) B 1.549(3) . . yes
N(6) N(7) 1.365(2) . . yes
N(6) C(7) 1.330(3) . . yes
N(7) C(9) 1.346(3) . . yes
N(7) B 1.520(3) . . yes
C(1) C(2) 1.377(3) . . yes
C(2) C(3) 1.362(3) . . yes
C(4) C(5) 1.385(3) . . yes
C(5) C(6) 1.358(4) . . yes
C(7) C(8) 1.380(3) . . yes
C(8) C(9) 1.366(3) . . yes
C(10) C(11) 1.492(3) . . yes
C(10) C(14) 1.494(3) . . yes
C(11) C(12) 1.496(3) . . yes
C(12) C(13) 1.338(3) . . yes
C(12) C(21) 1.481(3) . . yes
C(14) C(15) 1.397(3) . . yes
C(14) C(19) 1.389(3) . . yes
C(15) C(16) 1.382(3) . . yes
C(16) C(17) 1.384(3) . . yes
C(17) C(18) 1.387(3) . . yes
C(17) C(20) 1.513(3) . . yes
C(18) C(19) 1.383(3) . . yes
C(21) C(22) 1.387(3) . . yes
C(21) C(26) 1.390(3) . . yes
C(22) C(23) 1.386(3) . . yes
C(23) C(24) 1.371(4) . . yes
C(24) C(25) 1.376(4) . . yes
C(24) C(27) 1.504(4) . . yes
C(25) C(26) 1.383(4) . . yes
